data_4108925
loop_
_publ_author_name
'Satoshi Takamizawa'
'Ei-ichi Nakata'
'Takamasa Akatsuka'
'Chihiro Kachi-Terajima'
'Ryosuke Miyake'

_publ_contact_author_address
;International Graduate School of Arts and Sciences
Yokohama City University
22-2 Seto, Kanazawa-ku, Yokohama 236-0027 (Japan)
;
_publ_contact_author_email staka@yokohama-cu.ac.jp
_publ_contact_author_fax (+81)45-787-2187
_publ_contact_author_name 'Satoshi Takamizawa'
_publ_contact_author_phone (+81)45-787-2187
_publ_section_title
;
 Structural and Magnetic Study of O2 Molecules Arranged along a Channel in
 a Flexible Single-Crystal Host Family
;
_journal_name_full 'Journal of the American Chemical Society'
_journal_page_first 17882
_journal_page_last 17892
_journal_paper_doi 10.1021/ja806257m
_journal_volume 130
_journal_year 2008
_chemical_formula_sum 'C32 H24 N2 O14 Rh2'
_chemical_formula_weight 866.35
_chemical_name_systematic
; 
 ? 
;
_space_group_IT_number 2
_symmetry_cell_setting triclinic
_symmetry_space_group_name_Hall '-P 1'
_symmetry_space_group_name_H-M 'P -1'
_atom_sites_solution_hydrogens geom
_atom_sites_solution_primary direct
_atom_sites_solution_secondary difmap
_audit_creation_method SHELXL-97
_cell_angle_alpha 72.994(10)
_cell_angle_beta 64.540(10)
_cell_angle_gamma 63.238(9)
_cell_formula_units_Z 1
_cell_length_a 9.577(5)
_cell_length_b 10.375(5)
_cell_length_c 10.732(5)
_cell_measurement_temperature 190
_cell_volume 853.2(7)
_computing_cell_refinement 'Bruker SMART'
_computing_data_collection 'Bruker SMART'
_computing_data_reduction 'Bruker SAINT'
_computing_molecular_graphics 'Bruker SHELXTL'
_computing_publication_material 'Bruker SHELXTL'
_computing_structure_refinement 'SHELXL-97 (Sheldrick, 1997)'
_computing_structure_solution 'SHELXS-97 (Sheldrick, 1990)'
_diffrn_ambient_temperature 190
_diffrn_detector_area_resol_mean 8.366
_diffrn_measured_fraction_theta_full 0.991
_diffrn_measured_fraction_theta_max 0.991
_diffrn_measurement_device_type 'CCD area detector'
_diffrn_measurement_method 'phi and omega scans'
_diffrn_radiation_monochromator graphite
_diffrn_radiation_source 'fine-focus sealed tube'
_diffrn_radiation_type MoK\a
_diffrn_radiation_wavelength 0.71073
_diffrn_reflns_av_R_equivalents 0.0917
_diffrn_reflns_av_sigmaI/netI 0.2050
_diffrn_reflns_limit_h_max 7
_diffrn_reflns_limit_h_min -11
_diffrn_reflns_limit_k_max 12
_diffrn_reflns_limit_k_min -12
_diffrn_reflns_limit_l_max 8
_diffrn_reflns_limit_l_min -12
_diffrn_reflns_number 4600
_diffrn_reflns_theta_full 25.02
_diffrn_reflns_theta_max 25.02
_diffrn_reflns_theta_min 2.12
_exptl_absorpt_coefficient_mu 1.038
_exptl_absorpt_correction_T_max 0.9403
_exptl_absorpt_correction_T_min 0.7459
_exptl_absorpt_correction_type empirical
_exptl_absorpt_process_details
;
SADABS; sheldrick, 1996
;
_exptl_crystal_colour red
_exptl_crystal_density_diffrn 1.686
_exptl_crystal_description plate
_exptl_crystal_F_000 432
_exptl_crystal_size_max 0.30
_exptl_crystal_size_mid 0.20
_exptl_crystal_size_min 0.06
_refine_diff_density_max 1.484
_refine_diff_density_min -1.651
_refine_diff_density_rms 0.188
_refine_ls_extinction_method none
_refine_ls_goodness_of_fit_ref 0.998
_refine_ls_hydrogen_treatment constr
_refine_ls_matrix_type full
_refine_ls_number_parameters 220
_refine_ls_number_reflns 2991
_refine_ls_number_restraints 254
_refine_ls_restrained_S_all 0.973
_refine_ls_R_factor_all 0.1523
_refine_ls_R_factor_gt 0.0963
_refine_ls_shift/su_max 0.000
_refine_ls_shift/su_mean 0.000
_refine_ls_structure_factor_coef Fsqd
_refine_ls_weighting_details 'calc w=1/[\s^2^(Fo^2^)+(0.0759P)^2^+0.0000P] where P=(Fo^2^+2Fc^2^)/3'
_refine_ls_weighting_scheme calc
_refine_ls_wR_factor_gt 0.1768
_refine_ls_wR_factor_ref 0.1973
_reflns_number_gt 1662
_reflns_number_total 2991
_reflns_threshold_expression >2sigma(I)
_cod_data_source_file ja806257m_si_001_01.cif
_cod_data_source_block 41032n1_190K
_cod_database_code 4108925

loop_
_symmetry_equiv_pos_as_xyz
'x, y, z'
'-x, -y, -z'

loop_
_atom_site_label
_atom_site_type_symbol
_atom_site_fract_x
_atom_site_fract_y
_atom_site_fract_z
_atom_site_U_iso_or_equiv
_atom_site_adp_type
_atom_site_occupancy
_atom_site_symmetry_multiplicity
_atom_site_calc_flag
_atom_site_refinement_flags
C1 C 0.6728(15) 0.2415(13) 0.4183(13) 0.025(2) Uani 1 1 d U
C2 C 0.7699(15) 0.0919(13) 0.3818(13) 0.026(2) Uani 1 1 d U
C3 C 0.9387(16) 0.0284(14) 0.3590(14) 0.035(2) Uani 1 1 d U
H3 H 0.9925 0.0806 0.3691 0.042 Uiso 1 1 calc R
C4 C 1.0314(18) -0.1127(15) 0.3211(15) 0.041(3) Uani 1 1 d U
H4 H 1.1476 -0.1570 0.3059 0.049 Uiso 1 1 calc R
C5 C 0.9522(18) -0.1846(15) 0.3067(15) 0.041(3) Uani 1 1 d U
H5 H 1.0154 -0.2792 0.2784 0.049 Uiso 1 1 calc R
C6 C 0.7870(17) -0.1267(14) 0.3310(15) 0.037(2) Uani 1 1 d U
H6 H 0.7348 -0.1817 0.3235 0.045 Uiso 1 1 calc R
C7 C 0.6926(17) 0.0143(14) 0.3673(14) 0.031(2) Uani 1 1 d U
H7 H 0.5767 0.0567 0.3819 0.038 Uiso 1 1 calc R
C8 C 0.4494(16) 0.3717(14) 0.7525(14) 0.031(2) Uani 1 1 d U
C9 C 0.4275(18) 0.2905(15) 0.8997(16) 0.044(2) Uani 1 1 d U
C10 C 0.5188(19) 0.2875(17) 0.9706(17) 0.054(3) Uani 1 1 d U
H10 H 0.5945 0.3364 0.9292 0.064 Uiso 1 1 calc R
C11 C 0.499(2) 0.2113(18) 1.1058(18) 0.060(3) Uani 1 1 d U
H11 H 0.5610 0.2075 1.1571 0.072 Uiso 1 1 calc R
C12 C 0.393(2) 0.1458(18) 1.1579(19) 0.061(3) Uani 1 1 d U
H12 H 0.3823 0.0944 1.2487 0.074 Uiso 1 1 calc R
C13 C 0.299(2) 0.1442(18) 1.0960(18) 0.060(3) Uani 1 1 d U
H13 H 0.2235 0.0950 1.1401 0.072 Uiso 1 1 calc R
C14 C 0.3196(19) 0.2217(16) 0.9585(17) 0.053(3) Uani 1 1 d U
H14 H 0.2567 0.2245 0.9085 0.063 Uiso 1 1 calc R
C15 C 0.8532(15) 0.5715(12) 0.5889(13) 0.022(2) Uani 1 1 d U
H15 H 0.7484 0.6287 0.6485 0.026 Uiso 1 1 calc R
C16 C 1.0037(15) 0.4354(12) 0.4091(14) 0.027(3) Uani 1 1 d .
H16 H 1.0094 0.3947 0.3376 0.033 Uiso 1 1 calc R
N1 N 0.8611(14) 0.4941(13) 0.4986(13) 0.026(2) Uani 1 1 d U
O1 O 0.7515(9) 0.3083(8) 0.4309(9) 0.0252(18) Uani 1 1 d U
O2 O 0.5185(10) 0.2948(8) 0.4347(9) 0.0254(18) Uani 1 1 d U
O3 O 0.5742(10) 0.4093(9) 0.6977(9) 0.029(2) Uani 1 1 d U
O4 O 0.6602(11) 0.6032(9) 0.2969(9) 0.031(2) Uani 1 1 d U
O1S O 0.931(2) 0.031(9) 0.006(7) 0.34(2) Uani 1 1 d DU
O2S O 0.894(5) 0.392(4) -0.024(3) 0.276(12) Uani 1 1 d D
O3S O 0.831(5) 0.338(4) 0.082(3) 0.276(12) Uani 1 1 d D
Rh1 Rh 0.62250(15) 0.50580(12) 0.49772(14) 0.0202(3) Uani 1 1 d .

loop_
_atom_site_aniso_label
_atom_site_aniso_U_11
_atom_site_aniso_U_22
_atom_site_aniso_U_33
_atom_site_aniso_U_23
_atom_site_aniso_U_13
_atom_site_aniso_U_12
C1 0.023(3) 0.026(3) 0.030(3) -0.002(3) -0.015(3) -0.009(3)
C2 0.028(3) 0.027(3) 0.030(3) -0.005(3) -0.014(3) -0.010(3)
C3 0.033(4) 0.032(4) 0.035(4) -0.005(3) -0.013(3) -0.008(3)
C4 0.040(4) 0.036(4) 0.039(4) -0.004(3) -0.015(3) -0.006(3)
C5 0.044(4) 0.034(4) 0.040(4) -0.005(3) -0.013(3) -0.011(3)
C6 0.042(4) 0.031(4) 0.038(4) -0.004(3) -0.012(3) -0.015(3)
C7 0.033(4) 0.030(4) 0.034(4) -0.004(3) -0.013(3) -0.013(3)
C8 0.032(4) 0.029(4) 0.034(4) -0.007(3) -0.012(3) -0.011(3)
C9 0.045(3) 0.043(3) 0.043(4) -0.005(3) -0.014(3) -0.017(3)
C10 0.052(4) 0.054(4) 0.048(4) -0.003(3) -0.018(3) -0.016(3)
C11 0.058(4) 0.060(4) 0.055(4) -0.003(4) -0.022(3) -0.018(3)
C12 0.061(4) 0.060(4) 0.057(4) -0.002(4) -0.024(3) -0.019(3)
C13 0.060(4) 0.057(4) 0.057(4) -0.001(4) -0.019(3) -0.023(3)
C14 0.054(4) 0.052(4) 0.051(4) -0.004(3) -0.017(3) -0.021(3)
C15 0.022(4) 0.026(4) 0.026(4) -0.011(3) -0.013(3) -0.008(3)
C16 0.034(7) 0.015(6) 0.042(9) -0.011(6) -0.021(7) -0.005(6)
N1 0.021(4) 0.030(4) 0.027(4) -0.009(3) -0.003(3) -0.012(3)
O1 0.016(3) 0.027(3) 0.037(4) -0.005(3) -0.014(3) -0.007(3)
O2 0.025(3) 0.023(3) 0.034(4) -0.007(3) -0.013(3) -0.009(3)
O3 0.027(3) 0.032(4) 0.029(4) -0.002(3) -0.016(3) -0.006(3)
O4 0.036(4) 0.030(4) 0.027(4) 0.000(3) -0.009(3) -0.017(3)
O1S 0.33(6) 0.44(6) 0.17(2) 0.04(3) -0.10(5) -0.10(6)
O2S 0.31(3) 0.21(3) 0.18(3) -0.05(3) -0.01(3) -0.05(2)
O3S 0.31(3) 0.21(3) 0.18(3) -0.05(3) -0.01(3) -0.05(2)
Rh1 0.0131(5) 0.0173(5) 0.0360(7) 0.0025(4) -0.0184(4) -0.0048(4)

loop_
_atom_type_symbol
_atom_type_description
_atom_type_scat_dispersion_real
_atom_type_scat_dispersion_imag
_atom_type_scat_source
C C 0.0033 0.0016 'International Tables Vol C Tables 4.2.6.8 and 6.1.1.4'
N N 0.0061 0.0033 'International Tables Vol C Tables 4.2.6.8 and 6.1.1.4'
O O 0.0106 0.0060 'International Tables Vol C Tables 4.2.6.8 and 6.1.1.4'
Rh Rh -1.1178 0.9187 'International Tables Vol C Tables 4.2.6.8 and 6.1.1.4'
H H 0.0000 0.0000 'International Tables Vol C Tables 4.2.6.8 and 6.1.1.4'

loop_
_geom_angle_atom_site_label_1
_geom_angle_atom_site_label_2
_geom_angle_atom_site_label_3
_geom_angle
_geom_angle_site_symmetry_1
_geom_angle_site_symmetry_3
O2 C1 O1 125.3(11) . .
O2 C1 C2 117.3(10) . .
O1 C1 C2 117.4(10) . .
C3 C2 C7 119.2(12) . .
C3 C2 C1 120.6(11) . .
C7 C2 C1 120.2(11) . .
C2 C3 C4 120.4(13) . .
C5 C4 C3 118.7(14) . .
C6 C5 C4 122.3(14) . .
C5 C6 C7 119.9(13) . .
C2 C7 C6 119.4(12) . .
O4 C8 O3 128.4(13) 2_666 .
O4 C8 C9 116.9(11) 2_666 .
O3 C8 C9 114.6(13) . .
C14 C9 C10 120.4(16) . .
C14 C9 C8 119.9(15) . .
C10 C9 C8 119.7(13) . .
C9 C10 C11 119.4(16) . .
C12 C11 C10 117.8(18) . .
C11 C12 C13 126.4(19) . .
C12 C13 C14 115.5(16) . .
C9 C14 C13 120.4(17) . .
C16 C15 N1 119.2(11) 2_766 .
N1 C16 C15 123.0(12) . 2_766
C16 N1 C15 117.1(12) . .
C16 N1 Rh1 123.6(10) . .
C15 N1 Rh1 118.7(8) . .
C1 O1 Rh1 119.4(7) . .
C1 O2 Rh1 117.9(8) . 2_666
C8 O3 Rh1 117.5(9) . .
C8 O4 Rh1 116.7(8) 2_666 .
O1 Rh1 O3 89.8(3) . .
O1 Rh1 O2 177.1(3) . 2_666
O3 Rh1 O2 90.2(3) . 2_666
O1 Rh1 O4 90.4(3) . .
O3 Rh1 O4 177.1(4) . .
O2 Rh1 O4 89.5(3) 2_666 .
O1 Rh1 N1 87.3(4) . .
O3 Rh1 N1 88.7(4) . .
O2 Rh1 N1 95.5(4) 2_666 .
O4 Rh1 N1 94.2(4) . .
O1 Rh1 Rh1 88.1(2) . 2_666
O3 Rh1 Rh1 88.5(2) . 2_666
O2 Rh1 Rh1 89.0(2) 2_666 2_666
O4 Rh1 Rh1 88.7(3) . 2_666
N1 Rh1 Rh1 174.7(3) . 2_666

loop_
_geom_bond_atom_site_label_1
_geom_bond_atom_site_label_2
_geom_bond_distance
_geom_bond_site_symmetry_2
C1 O2 1.272(13) .
C1 O1 1.296(13) .
C1 C2 1.473(16) .
C2 C3 1.380(17) .
C2 C7 1.389(16) .
C3 C4 1.401(18) .
C4 C5 1.355(19) .
C5 C6 1.346(18) .
C6 C7 1.395(17) .
C8 O4 1.265(15) 2_666
C8 O3 1.268(14) .
C8 C9 1.531(19) .
C9 C14 1.348(19) .
C9 C10 1.37(2) .
C10 C11 1.41(2) .
C11 C12 1.31(2) .
C12 C13 1.34(2) .
C13 C14 1.44(2) .
C15 C16 1.349(15) 2_766
C15 N1 1.388(15) .
C16 N1 1.275(15) .
C16 C15 1.349(15) 2_766
N1 Rh1 2.237(12) .
O1 Rh1 2.014(8) .
O2 Rh1 2.037(8) 2_666
O3 Rh1 2.033(9) .
O4 C8 1.265(15) 2_666
O4 Rh1 2.045(9) .
O1S O1S 1.149(5) 2_755
O2S O3S 1.149(4) .
Rh1 O2 2.037(8) 2_666
Rh1 Rh1 2.382(3) 2_666

loop_
_geom_torsion_atom_site_label_1
_geom_torsion_atom_site_label_2
_geom_torsion_atom_site_label_3
_geom_torsion_atom_site_label_4
_geom_torsion
_geom_torsion_site_symmetry_1
_geom_torsion_site_symmetry_4
O2 C1 C2 C3 178.4(12) . .
O1 C1 C2 C3 -1.6(18) . .
O2 C1 C2 C7 -0.3(18) . .
O1 C1 C2 C7 179.7(11) . .
C7 C2 C3 C4 0.2(19) . .
C1 C2 C3 C4 -178.5(13) . .
C2 C3 C4 C5 0(2) . .
C3 C4 C5 C6 -2(2) . .
C4 C5 C6 C7 3(2) . .
C3 C2 C7 C6 0.5(19) . .
C1 C2 C7 C6 179.2(12) . .
C5 C6 C7 C2 -2(2) . .
O4 C8 C9 C14 14.6(19) 2_666 .
O3 C8 C9 C14 -167.6(12) . .
O4 C8 C9 C10 -165.8(13) 2_666 .
O3 C8 C9 C10 11.9(19) . .
C14 C9 C10 C11 0(2) . .
C8 C9 C10 C11 -179.4(13) . .
C9 C10 C11 C12 0(2) . .
C10 C11 C12 C13 0(3) . .
C11 C12 C13 C14 1(3) . .
C10 C9 C14 C13 0(2) . .
C8 C9 C14 C13 179.5(13) . .
C12 C13 C14 C9 0(2) . .
C15 C16 N1 C15 9(2) 2_766 .
C15 C16 N1 Rh1 -179.7(9) 2_766 .
C16 C15 N1 C16 -9(2) 2_766 .
C16 C15 N1 Rh1 179.6(9) 2_766 .
O2 C1 O1 Rh1 5.7(16) . .
C2 C1 O1 Rh1 -174.4(8) . .
O1 C1 O2 Rh1 -5.6(16) . 2_666
C2 C1 O2 Rh1 174.5(8) . 2_666
O4 C8 O3 Rh1 -6.5(16) 2_666 .
C9 C8 O3 Rh1 176.1(8) . .
C1 O1 Rh1 O3 85.8(9) . .
C1 O1 Rh1 O2 -4(8) . 2_666
C1 O1 Rh1 O4 -91.3(9) . .
C1 O1 Rh1 N1 174.5(9) . .
C1 O1 Rh1 Rh1 -2.6(8) . 2_666
C8 O3 Rh1 O1 -85.1(8) . .
C8 O3 Rh1 O2 92.0(8) . 2_666
C8 O3 Rh1 O4 7(8) . .
C8 O3 Rh1 N1 -172.5(9) . .
C8 O3 Rh1 Rh1 3.0(8) . 2_666
C8 O4 Rh1 O1 90.6(8) 2_666 .
C8 O4 Rh1 O3 -2(8) 2_666 .
C8 O4 Rh1 O2 -86.5(8) 2_666 2_666
C8 O4 Rh1 N1 178.0(9) 2_666 .
C8 O4 Rh1 Rh1 2.5(8) 2_666 2_666
C16 N1 Rh1 O1 35.8(11) . .
C15 N1 Rh1 O1 -153.3(10) . .
C16 N1 Rh1 O3 125.7(11) . .
C15 N1 Rh1 O3 -63.5(10) . .
C16 N1 Rh1 O2 -144.3(11) . 2_666
C15 N1 Rh1 O2 26.6(10) . 2_666
C16 N1 Rh1 O4 -54.3(12) . .
C15 N1 Rh1 O4 116.5(9) . .
C16 N1 Rh1 Rh1 68(4) . 2_666
C15 N1 Rh1 Rh1 -121(4) . 2_666
